data_8000262
loop_
_publ_author_name
'Garrett C. Moraski'
'Allen G. Oliver'
'Lowell D. Markley'
'Sanghyun Cho'
'Scott G. Franzblau'
'Marvin J. Miller'

_publ_section_title
;
 Scaffold-switching: An exploration of 5,6-fused bicyclic heteroaromatics
 systems to afford antituberculosis activity akin to the
 imidazo[1,2-a]pyridine-3-carboxylates
;
_journal_name_full 'Bioorganic & Medicinal Chemistry Letters'
_journal_page_first 3493
_journal_page_last 3498
_journal_paper_doi 10.1016/j.bmcl.2014.05.062
_journal_volume 24
_journal_year 2014
_chemical_formula_sum 'C15 H14 N4 O'
_chemical_formula_weight 266.30
_chemical_name_common
;
N-Benzyl-7-methyl-[1,2,4]triazolo[4,3-a]pyridine-3-carboxamide
;
_space_group_IT_number 14
_symmetry_cell_setting monoclinic
_symmetry_Int_Tables_number 14
_symmetry_space_group_name_Hall '-P 2yn'
_symmetry_space_group_name_H-M 'P 1 21/n 1'
_cell_angle_alpha 90.
_cell_angle_beta 91.411(6)
_cell_angle_gamma 90.
_cell_formula_units_Z 4
_cell_length_a 9.772(3)
_cell_length_b 5.8461(19)
_cell_length_c 22.078(7)
_cell_volume 1260.9(7)
_diffrn_ambient_temperature 120
_diffrn_radiation_probe x-ray
_diffrn_radiation_type MoK\a
_diffrn_radiation_wavelength 0.71073
_exptl_absorpt_coefficient_mu 0.093
_exptl_crystal_density_diffrn 1.403
_exptl_crystal_F_000 560
_refine_ls_goodness_of_fit_ref 1.057
_refine_ls_number_parameters 185
_refine_ls_number_reflns 2479
_refine_ls_R_factor_all 0.0800
_refine_ls_R_factor_gt 0.0603
_refine_ls_wR_factor_gt 0.1465
_refine_ls_wR_factor_ref 0.1588
_cod_data_source_file Bioorg-Med-Chem-Lett-2014-24-3493-3498-5.cif
_cod_data_source_block 5
_cod_original_cell_volume 1260.8(7)
_cod_original_sg_symbol_H-M 'P 21/n'
_cod_database_code 8000262

loop_
_space_group_symop_id
_space_group_symop_operation_xyz
1 x,y,z
2 1/2-x,1/2+y,1/2-z
3 -x,-y,-z
4 1/2+x,1/2-y,1/2+z

loop_
_atom_site_aniso_label
_atom_site_aniso_U_11
_atom_site_aniso_U_22
_atom_site_aniso_U_33
_atom_site_aniso_U_23
_atom_site_aniso_U_13
_atom_site_aniso_U_12
O1 0.0090(8) 0.0334(10) 0.0477(11) 0.0021(8) 0.0056(7) 0.0034(7)
N1 0.0123(9) 0.0298(12) 0.0331(11) 0.0001(9) 0.0054(8) 0.0030(8)
N3 0.0083(8) 0.0247(11) 0.0319(11) -0.0014(8) 0.0039(7) 0.0002(7)
N9 0.0126(9) 0.0295(11) 0.0360(12) 0.0012(9) 0.0052(8) 0.0031(8)
N11 0.0084(9) 0.0251(11) 0.0372(12) 0.0016(9) 0.0055(8) 0.0025(8)
C2 0.0108(10) 0.0239(12) 0.0293(12) -0.0030(10) 0.0037(9) 0.0013(9)
C4 0.0077(10) 0.0303(14) 0.0365(13) -0.0044(11) 0.0033(9) 0.0029(9)
C5 0.0147(11) 0.0276(13) 0.0358(13) 0.0004(11) 0.0008(9) 0.0022(10)
C6 0.0165(11) 0.0242(13) 0.0345(13) -0.0040(10) 0.0025(9) -0.0019(9)
C7 0.0142(11) 0.0285(14) 0.0322(13) -0.0020(10) 0.0065(9) -0.0002(9)
C8 0.0085(10) 0.0288(13) 0.0329(13) -0.0042(10) 0.0050(9) -0.0006(9)
C10 0.0126(11) 0.0251(13) 0.0320(13) -0.0022(10) 0.0050(9) -0.0003(9)
C12 0.0124(11) 0.0267(13) 0.0366(14) 0.0014(10) 0.0058(9) -0.0005(9)
C13 0.0064(10) 0.0256(13) 0.0367(13) 0.0030(10) 0.0025(9) 0.0048(9)
C14 0.0094(10) 0.0267(13) 0.0396(14) 0.0015(11) 0.0023(9) 0.0022(9)
C15 0.0170(11) 0.0264(13) 0.0391(14) -0.0025(11) 0.0010(10) 0.0042(10)
C16 0.0206(12) 0.0331(14) 0.0344(14) 0.0032(11) 0.0051(10) 0.0065(10)
C17 0.0181(12) 0.0297(14) 0.0396(14) 0.0069(11) 0.0067(10) 0.0017(10)
C18 0.0155(11) 0.0235(13) 0.0393(14) 0.0006(10) 0.0030(10) 0.0008(9)
C19 0.0207(12) 0.0297(14) 0.0424(15) 0.0031(11) 0.0052(10) 0.0007(10)

loop_
_atom_site_label
_atom_site_type_symbol
_atom_site_thermal_displace_type
_atom_site_fract_x
_atom_site_fract_y
_atom_site_fract_z
_atom_site_occupancy
_atom_site_U_iso_or_equiv
_atom_site_calc_flag
_atom_site_refinement_flags
_atom_site_disorder_assembly
_atom_site_disorder_group
O1 O Uani 0.88382(15) 0.2320(3) 0.49624(8) 1.000 0.0300(6) . . . .
N1 N Uani 0.53632(19) 0.2254(3) 0.54246(9) 1.000 0.0250(6) . . . .
N3 N Uani 0.69705(17) -0.0192(3) 0.56829(9) 1.000 0.0216(6) . . . .
N9 N Uani 0.47859(19) 0.0680(4) 0.57987(9) 1.000 0.0260(6) . . . .
N11 N Uani 0.71584(19) 0.4800(3) 0.46943(9) 1.000 0.0235(6) . . . .
C2 C Uani 0.6655(2) 0.1718(4) 0.53525(10) 1.000 0.0213(7) . . . .
C4 C Uani 0.8175(2) -0.1397(4) 0.57913(11) 1.000 0.0248(7) . . . .
C5 C Uani 0.8133(2) -0.3191(4) 0.61721(11) 1.000 0.0260(7) . . . .
C6 C Uani 0.6900(2) -0.3909(4) 0.64491(11) 1.000 0.0250(7) . . . .
C7 C Uani 0.5733(2) -0.2718(4) 0.63299(11) 1.000 0.0249(7) . . . .
C8 C Uani 0.5762(2) -0.0800(4) 0.59530(11) 1.000 0.0233(7) . . . .
C10 C Uani 0.7643(2) 0.2970(4) 0.49854(11) 1.000 0.0232(7) . . . .
C12 C Uani 0.8072(2) 0.6374(4) 0.44018(11) 1.000 0.0252(7) . . . .
C13 C Uani 0.8422(2) 0.5796(4) 0.37623(11) 1.000 0.0229(7) . . . .
C14 C Uani 0.8141(2) 0.3703(4) 0.34914(11) 1.000 0.0252(7) . . . .
C15 C Uani 0.8549(2) 0.3262(4) 0.29059(11) 1.000 0.0275(7) . . . .
C16 C Uani 0.9241(2) 0.4894(4) 0.25850(12) 1.000 0.0293(8) . . . .
C17 C Uani 0.9529(2) 0.6991(4) 0.28511(12) 1.000 0.0290(8) . . . .
C18 C Uani 0.9123(2) 0.7425(4) 0.34317(11) 1.000 0.0261(7) . . . .
C19 C Uani 0.6930(2) -0.5930(4) 0.68608(12) 1.000 0.0309(8) . . . .
H4A H Uiso 0.90010 -0.09700 0.56030 1.000 0.0300 . . . .
H5A H Uiso 0.89540 -0.40090 0.62600 1.000 0.0310 . . . .
H7A H Uiso 0.48970 -0.31870 0.65020 1.000 0.0300 . . . .
H11 H Uiso 0.629(3) 0.520(4) 0.4719(11) 1.000 0.0280 . . . .
H12A H Uiso 0.89330 0.64590 0.46460 1.000 0.0300 . . . .
H12B H Uiso 0.76500 0.79130 0.44040 1.000 0.0300 . . . .
H14A H Uiso 0.76650 0.25620 0.37090 1.000 0.0300 . . . .
H15A H Uiso 0.83490 0.18230 0.27250 1.000 0.0330 . . . .
H16A H Uiso 0.95200 0.45850 0.21840 1.000 0.0350 . . . .
H17A H Uiso 1.00060 0.81280 0.26330 1.000 0.0350 . . . .
H18A H Uiso 0.93260 0.88670 0.36110 1.000 0.0310 . . . .
H19A H Uiso 0.59920 -0.64430 0.69300 1.000 0.0460 . . . .
H19B H Uiso 0.73690 -0.55050 0.72480 1.000 0.0460 . . . .
H19C H Uiso 0.74480 -0.71690 0.66750 1.000 0.0460 . . . .

loop_
_geom_angle_atom_site_label_1
_geom_angle_atom_site_label_2
_geom_angle_atom_site_label_3
_geom_angle
_geom_angle_site_symmetry_1
_geom_angle_site_symmetry_2
_geom_angle_site_symmetry_3
_geom_angle_publ_flag
N9 N1 C2 108.94(18) . . . yes
C2 N3 C4 133.40(18) . . . yes
C2 N3 C8 104.88(17) . . . yes
C4 N3 C8 121.68(19) . . . yes
N1 N9 C8 106.82(18) . . . yes
C10 N11 C12 120.78(18) . . . yes
N1 C2 N3 109.59(18) . . . yes
N1 C2 C10 126.4(2) . . . yes
N3 C2 C10 123.98(18) . . . yes
N3 C4 C5 117.70(19) . . . yes
C4 C5 C6 122.4(2) . . . no
C5 C6 C7 118.7(2) . . . no
C5 C6 C19 119.35(18) . . . no
C7 C6 C19 121.94(19) . . . no
C6 C7 C8 119.9(2) . . . no
N3 C8 N9 109.8(2) . . . yes
N3 C8 C7 119.56(19) . . . yes
N9 C8 C7 130.7(2) . . . yes
O1 C10 N11 123.8(2) . . . yes
O1 C10 C2 120.4(2) . . . yes
N11 C10 C2 115.85(18) . . . yes
C12 N11 H11 117.7(16) . . . no
C10 N11 H11 121.0(16) . . . no
N11 C12 C13 115.78(19) . . . yes
C12 C13 C14 123.9(2) . . . no
C14 C13 C18 118.2(2) . . . no
C12 C13 C18 117.8(2) . . . no
C13 C14 C15 120.5(2) . . . no
C14 C15 C16 120.5(2) . . . no
C15 C16 C17 119.5(2) . . . no
C16 C17 C18 119.9(2) . . . no
C13 C18 C17 121.4(2) . . . no
N3 C4 H4A 121.00 . . . no
C5 C4 H4A 121.00 . . . no
C4 C5 H5A 119.00 . . . no
C6 C5 H5A 119.00 . . . no
C6 C7 H7A 120.00 . . . no
C8 C7 H7A 120.00 . . . no
N11 C12 H12A 108.00 . . . no
N11 C12 H12B 108.00 . . . no
C13 C12 H12A 108.00 . . . no
C13 C12 H12B 108.00 . . . no
H12A C12 H12B 107.00 . . . no
C13 C14 H14A 120.00 . . . no
C15 C14 H14A 120.00 . . . no
C14 C15 H15A 120.00 . . . no
C16 C15 H15A 120.00 . . . no
C15 C16 H16A 120.00 . . . no
C17 C16 H16A 120.00 . . . no
C16 C17 H17A 120.00 . . . no
C18 C17 H17A 120.00 . . . no
C13 C18 H18A 119.00 . . . no
C17 C18 H18A 119.00 . . . no
C6 C19 H19A 109.00 . . . no
C6 C19 H19B 109.00 . . . no
C6 C19 H19C 109.00 . . . no
H19A C19 H19B 109.00 . . . no
H19A C19 H19C 110.00 . . . no
H19B C19 H19C 109.00 . . . no

loop_
_geom_bond_atom_site_label_1
_geom_bond_atom_site_label_2
_geom_bond_distance
_geom_bond_site_symmetry_1
_geom_bond_site_symmetry_2
_geom_bond_publ_flag
O1 C10 1.230(3) . . yes
N1 N9 1.368(3) . . yes
N1 C2 1.314(3) . . yes
N3 C2 1.365(3) . . yes
N3 C4 1.388(3) . . yes
N3 C8 1.383(3) . . yes
N9 C8 1.326(3) . . yes
N11 C10 1.329(3) . . yes
N11 C12 1.445(3) . . yes
C2 C10 1.471(3) . . no
C4 C5 1.345(3) . . no
C5 C6 1.428(3) . . no
C6 C7 1.356(3) . . no
C6 C19 1.491(3) . . no
C7 C8 1.397(3) . . no
N11 H11 0.88(3) . . no
C12 C13 1.500(3) . . no
C13 C18 1.391(3) . . no
C13 C14 1.386(3) . . no
C14 C15 1.386(3) . . no
C15 C16 1.376(3) . . no
C16 C17 1.385(3) . . no
C17 C18 1.375(4) . . no
C4 H4A 0.9500 . . no
C5 H5A 0.9500 . . no
C7 H7A 0.9500 . . no
C12 H12A 0.9900 . . no
C12 H12B 0.9900 . . no
C14 H14A 0.9500 . . no
C15 H15A 0.9500 . . no
C16 H16A 0.9500 . . no
C17 H17A 0.9500 . . no
C18 H18A 0.9500 . . no
C19 H19A 0.9800 . . no
C19 H19B 0.9800 . . no
C19 H19C 0.9800 . . no

loop_
_geom_hbond_atom_site_label_D
_geom_hbond_atom_site_label_H
_geom_hbond_atom_site_label_A
_geom_hbond_distance_DH
_geom_hbond_distance_HA
_geom_hbond_distance_DA
_geom_hbond_angle_DHA
_geom_hbond_site_symmetry_A
_geom_hbond_publ_flag
N11 H11 N1 0.88(3) 2.51(2) 2.834(3) 102.6(17) . yes
N11 H11 N1 0.88(3) 2.21(3) 3.013(3) 150(2) 3_666 yes
C4 H4A O1 0.9500 2.3900 2.924(3) 115.00 . yes
C12 H12A O1 0.9900 2.4300 3.385(3) 162.00 3_766 yes
C12 H12B N9 0.9900 2.5500 3.302(3) 133.00 3_666 yes
C14 H14A N11 0.9500 2.6000 2.918(3) 100.00 . yes

loop_
_geom_torsion_atom_site_label_1
_geom_torsion_atom_site_label_2
_geom_torsion_atom_site_label_3
_geom_torsion_atom_site_label_4
_geom_torsion
_geom_torsion_site_symmetry_1
_geom_torsion_site_symmetry_2
_geom_torsion_site_symmetry_3
_geom_torsion_site_symmetry_4
_geom_torsion_publ_flag
C2 N1 N9 C8 0.5(3) . . . . no
N9 N1 C2 N3 -1.0(3) . . . . no
N9 N1 C2 C10 -179.9(2) . . . . no
C4 N3 C2 N1 -176.3(2) . . . . no
C4 N3 C2 C10 2.6(4) . . . . no
C8 N3 C2 N1 1.1(2) . . . . no
C8 N3 C2 C10 180.0(2) . . . . no
C2 N3 C4 C5 176.9(2) . . . . no
C8 N3 C4 C5 -0.1(3) . . . . no
C2 N3 C8 N9 -0.8(3) . . . . no
C2 N3 C8 C7 -179.9(2) . . . . no
C4 N3 C8 N9 177.0(2) . . . . no
C4 N3 C8 C7 -2.1(3) . . . . no
N1 N9 C8 N3 0.2(3) . . . . no
N1 N9 C8 C7 179.2(2) . . . . no
C12 N11 C10 O1 -9.8(4) . . . . no
C12 N11 C10 C2 169.8(2) . . . . no
C10 N11 C12 C13 87.4(3) . . . . no
N1 C2 C10 O1 178.6(2) . . . . no
N1 C2 C10 N11 -1.0(3) . . . . no
N3 C2 C10 O1 -0.2(4) . . . . no
N3 C2 C10 N11 -179.8(2) . . . . no
N3 C4 C5 C6 1.7(4) . . . . no
C4 C5 C6 C7 -0.9(4) . . . . no
C4 C5 C6 C19 179.3(2) . . . . no
C5 C6 C7 C8 -1.4(4) . . . . no
C19 C6 C7 C8 178.4(2) . . . . no
C6 C7 C8 N3 2.9(4) . . . . no
C6 C7 C8 N9 -176.1(2) . . . . no
N11 C12 C13 C14 -12.5(3) . . . . no
N11 C12 C13 C18 170.40(19) . . . . no
C12 C13 C14 C15 -177.22(19) . . . . no
C18 C13 C14 C15 -0.1(3) . . . . no
C12 C13 C18 C17 177.38(19) . . . . no
C14 C13 C18 C17 0.1(3) . . . . no
C13 C14 C15 C16 0.1(3) . . . . no
C14 C15 C16 C17 0.0(3) . . . . no
C15 C16 C17 C18 0.0(3) . . . . no
C16 C17 C18 C13 -0.1(3) . . . . no
